data_8106873
loop_
_publ_author_name
'Ndima, Lubabalo'
'Betz, Richard'

_publ_section_title
;
 Redetermination of the crystal structure of 3-bromobenzoic acid, C7H5BrO2
;
_journal_issue 2
_journal_name_full 'Zeitschrift f\"ur Kristallographie - New Crystal Structures'
_journal_page_first 351
_journal_page_last 353
_journal_paper_doi 10.1515/ncrs-2014-9004
_journal_volume 231
_journal_year 2016
_chemical_formula_moiety 'C7 H5 Br O2'
_chemical_formula_sum 'C7 H5 Br O2'
_chemical_formula_weight 201.02
_chemical_name_common '3-bromobenzoic acid'
_chemical_name_systematic '3-bromobenzoic acid'
_space_group_IT_number 14
_space_group_name_Hall '-P 2yn'
_space_group_name_H-M_alt 'P 1 21/n 1'
_symmetry_cell_setting monoclinic
_symmetry_Int_Tables_number 14
_symmetry_space_group_name_Hall '-P 2yn'
_symmetry_space_group_name_H-M 'P 1 21/n 1'
_atom_sites_solution_hydrogens geom
_atom_sites_solution_primary direct
_atom_sites_solution_secondary difmap
_cell_angle_alpha 90.00
_cell_angle_beta 92.283(4)
_cell_angle_gamma 90.00
_cell_formula_units_Z 4
_cell_length_a 5.9992(4)
_cell_length_b 4.7064(4)
_cell_length_c 25.149(2)
_cell_measurement_reflns_used 1857
_cell_measurement_temperature 200(2)
_cell_measurement_theta_max 24.50
_cell_measurement_theta_min 3.24
_cell_volume 709.51(10)
_computing_cell_refinement 'SAINT (Bruker, 2010)'
_computing_data_collection 'APEX2 (Bruker, 2010)'
_computing_data_reduction SAINT
_computing_molecular_graphics 'ORTEPIII (Farrugia, 2012), Mercury (Macrae et al., 2008)'
_computing_publication_material 'SHELXL-97, PLATON (Spek, 2009)'
_computing_structure_refinement 'SHELXL-97 (Sheldrick, 2008)'
_computing_structure_solution 'SHELXS-97 (Sheldrick, 2008)'
_diffrn_ambient_temperature 200(2)
_diffrn_measured_fraction_theta_full 0.997
_diffrn_measured_fraction_theta_max 0.997
_diffrn_measurement_device_type 'Bruker APEX-II CCD'
_diffrn_measurement_method '\f and \w scans'
_diffrn_radiation_monochromator graphite
_diffrn_radiation_source 'fine-focus sealed tube'
_diffrn_radiation_type MoK\a
_diffrn_radiation_wavelength 0.71073
_diffrn_reflns_av_R_equivalents 0.0416
_diffrn_reflns_av_sigmaI/netI 0.0417
_diffrn_reflns_limit_h_max 7
_diffrn_reflns_limit_h_min -8
_diffrn_reflns_limit_k_max 6
_diffrn_reflns_limit_k_min -5
_diffrn_reflns_limit_l_max 33
_diffrn_reflns_limit_l_min -33
_diffrn_reflns_number 6657
_diffrn_reflns_theta_full 28.38
_diffrn_reflns_theta_max 28.38
_diffrn_reflns_theta_min 3.24
_exptl_absorpt_coefficient_mu 5.721
_exptl_absorpt_correction_T_max 1.0000
_exptl_absorpt_correction_T_min 0.8241
_exptl_absorpt_correction_type numerical
_exptl_absorpt_process_details
;                                                              
SADABS (Bruker, 2008)                                          
;
_exptl_crystal_colour colourless
_exptl_crystal_density_diffrn 1.882
_exptl_crystal_density_method 'not measured'
_exptl_crystal_description needle
_exptl_crystal_F_000 392
_exptl_crystal_size_max 0.447
_exptl_crystal_size_mid 0.143
_exptl_crystal_size_min 0.087
_refine_diff_density_max 0.624
_refine_diff_density_min -0.485
_refine_diff_density_rms 0.090
_refine_ls_extinction_method none
_refine_ls_goodness_of_fit_ref 1.020
_refine_ls_hydrogen_treatment constr
_refine_ls_matrix_type full
_refine_ls_number_parameters 92
_refine_ls_number_reflns 1772
_refine_ls_number_restraints 0
_refine_ls_restrained_S_all 1.020
_refine_ls_R_factor_all 0.0600
_refine_ls_R_factor_gt 0.0363
_refine_ls_shift/su_max 0.000
_refine_ls_shift/su_mean 0.000
_refine_ls_structure_factor_coef Fsqd
_refine_ls_weighting_details 'calc w=1/[\s^2^(Fo^2^)+(0.0425P)^2^+0.2006P] where P=(Fo^2^+2Fc^2^)/3'
_refine_ls_weighting_scheme calc
_refine_ls_wR_factor_gt 0.0778
_refine_ls_wR_factor_ref 0.0857
_reflns_number_gt 1299
_reflns_number_total 1772
_reflns_threshold_expression >2sigma(I)
_cod_data_source_file suppl_ncrs-2014-9004_suppl.cif
_cod_data_source_block I
_cod_depositor_comments
;
The following automatic conversions were performed:

data item '_symmetry_cell_setting' value 'Monoclinic' was changed to
'monoclinic' in accordance with the built-in table derived from the
CIF Core dictionary named 'cif_core.dic' version 2.4.5 last updated
on 2014-11-21.

Automatic conversion script
Id: cif_fix_values 8738 2021-04-28 16:35:53Z antanas 
;
_cod_original_sg_symbol_H-M 'P2(1)/n  '
_cod_database_code 8106873

loop_
_symmetry_equiv_pos_as_xyz
'x, y, z'
'-x+1/2, y+1/2, -z+1/2'
'-x, -y, -z'
'x-1/2, -y-1/2, z-1/2'

loop_
_atom_site_label
_atom_site_type_symbol
_atom_site_fract_x
_atom_site_fract_y
_atom_site_fract_z
_atom_site_U_iso_or_equiv
_atom_site_adp_type
_atom_site_occupancy
_atom_site_symmetry_multiplicity
_atom_site_calc_flag
_atom_site_refinement_flags
_atom_site_disorder_assembly
_atom_site_disorder_group
Br1 Br -0.04126(5) 0.91383(9) 0.220063(13) 0.04196(14) Uani 1 1 d . . .
O1 O -0.0839(4) 0.1697(5) 0.05731(10) 0.0402(6) Uani 1 1 d . . .
H1 H -0.1170 0.0563 0.0324 0.060 Uiso 1 1 calc R . .
O2 O 0.2195(4) 0.2219(6) 0.01020(9) 0.0440(6) Uani 1 1 d . . .
C1 C 0.1866(5) 0.4995(7) 0.08776(12) 0.0284(7) Uani 1 1 d . . .
C2 C 0.0573(5) 0.5810(7) 0.12981(12) 0.0288(6) Uani 1 1 d . . .
H2 H -0.0844 0.4964 0.1344 0.035 Uiso 1 1 calc R . .
C3 C 0.1372(5) 0.7853(7) 0.16455(11) 0.0289(6) Uani 1 1 d . . .
C4 C 0.3457(5) 0.9083(8) 0.15930(13) 0.0350(7) Uani 1 1 d . . .
H4 H 0.4000 1.0471 0.1840 0.042 Uiso 1 1 calc R . .
C5 C 0.4724(5) 0.8246(8) 0.11742(14) 0.0377(8) Uani 1 1 d . . .
H5 H 0.6150 0.9074 0.1132 0.045 Uiso 1 1 calc R . .
C6 C 0.3950(5) 0.6235(7) 0.08185(13) 0.0339(7) Uani 1 1 d . . .
H6 H 0.4837 0.5686 0.0531 0.041 Uiso 1 1 calc R . .
C7 C 0.1027(5) 0.2834(7) 0.04918(12) 0.0309(7) Uani 1 1 d . . .

loop_
_atom_site_aniso_label
_atom_site_aniso_U_11
_atom_site_aniso_U_22
_atom_site_aniso_U_33
_atom_site_aniso_U_23
_atom_site_aniso_U_13
_atom_site_aniso_U_12
Br1 0.0417(2) 0.0508(2) 0.03390(19) -0.00558(17) 0.00842(13) 0.00283(18)
O1 0.0418(13) 0.0337(15) 0.0454(14) -0.0073(11) 0.0069(11) -0.0090(10)
O2 0.0525(14) 0.0410(16) 0.0396(13) -0.0094(11) 0.0162(11) -0.0104(12)
C1 0.0330(16) 0.0220(16) 0.0302(15) 0.0058(12) 0.0020(13) 0.0032(12)
C2 0.0276(14) 0.0261(17) 0.0326(15) 0.0049(14) 0.0009(12) -0.0007(14)
C3 0.0302(15) 0.0315(18) 0.0252(14) 0.0060(13) 0.0038(11) 0.0062(13)
C4 0.0338(16) 0.0361(19) 0.0347(16) -0.0005(15) -0.0043(13) -0.0022(15)
C5 0.0299(16) 0.041(2) 0.0426(19) -0.0014(15) 0.0028(14) -0.0042(14)
C6 0.0306(16) 0.035(2) 0.0366(17) -0.0010(14) 0.0063(13) -0.0008(13)
C7 0.0336(16) 0.0252(17) 0.0339(16) 0.0065(13) 0.0039(13) 0.0001(13)

loop_
_atom_type_symbol
_atom_type_description
_atom_type_scat_dispersion_real
_atom_type_scat_dispersion_imag
_atom_type_scat_source
C C 0.0033 0.0016 'International Tables Vol C Tables 4.2.6.8 and 6.1.1.4'
H H 0.0000 0.0000 'International Tables Vol C Tables 4.2.6.8 and 6.1.1.4'
Br Br -0.2901 2.4595 'International Tables Vol C Tables 4.2.6.8 and 6.1.1.4'
O O 0.0106 0.0060 'International Tables Vol C Tables 4.2.6.8 and 6.1.1.4'

loop_
_geom_angle_atom_site_label_1
_geom_angle_atom_site_label_2
_geom_angle_atom_site_label_3
_geom_angle
_geom_angle_site_symmetry_1
_geom_angle_site_symmetry_3
C7 O1 H1 109.5 . .
C2 C1 C6 119.7(3) . .
C2 C1 C7 120.2(3) . .
C6 C1 C7 120.1(3) . .
C3 C2 C1 119.1(3) . .
C3 C2 H2 120.5 . .
C1 C2 H2 120.5 . .
C2 C3 C4 121.6(3) . .
C2 C3 Br1 120.0(2) . .
C4 C3 Br1 118.4(3) . .
C5 C4 C3 118.6(3) . .
C5 C4 H4 120.7 . .
C3 C4 H4 120.7 . .
C6 C5 C4 120.8(3) . .
C6 C5 H5 119.6 . .
C4 C5 H5 119.6 . .
C5 C6 C1 120.1(3) . .
C5 C6 H6 119.9 . .
C1 C6 H6 119.9 . .
O2 C7 O1 123.5(3) . .
O2 C7 C1 118.8(3) . .
O1 C7 C1 117.7(3) . .

loop_
_geom_bond_atom_site_label_1
_geom_bond_atom_site_label_2
_geom_bond_distance
_geom_bond_site_symmetry_2
Br1 C3 1.892(3) .
O1 C7 1.265(4) .
O1 H1 0.8400 .
O2 C7 1.261(4) .
C1 C2 1.390(4) .
C1 C6 1.393(4) .
C1 C7 1.480(5) .
C2 C3 1.373(5) .
C2 H2 0.9500 .
C3 C4 1.389(4) .
C4 C5 1.380(5) .
C4 H4 0.9500 .
C5 C6 1.370(5) .
C5 H5 0.9500 .
C6 H6 0.9500 .

loop_
_geom_hbond_atom_site_label_D
_geom_hbond_atom_site_label_H
_geom_hbond_atom_site_label_A
_geom_hbond_distance_DH
_geom_hbond_distance_HA
_geom_hbond_distance_DA
_geom_hbond_angle_DHA
_geom_hbond_site_symmetry_A
O1 H1 O2 0.84 1.79 2.613(3) 168.1 3

loop_
_geom_torsion_atom_site_label_1
_geom_torsion_atom_site_label_2
_geom_torsion_atom_site_label_3
_geom_torsion_atom_site_label_4
_geom_torsion
_geom_torsion_site_symmetry_1
_geom_torsion_site_symmetry_2
_geom_torsion_site_symmetry_3
_geom_torsion_site_symmetry_4
C6 C1 C2 C3 0.7(5) . . . .
C7 C1 C2 C3 -178.9(3) . . . .
C1 C2 C3 C4 -1.3(5) . . . .
C1 C2 C3 Br1 176.9(2) . . . .
C2 C3 C4 C5 1.1(5) . . . .
Br1 C3 C4 C5 -177.1(3) . . . .
C3 C4 C5 C6 -0.3(5) . . . .
C4 C5 C6 C1 -0.3(5) . . . .
C2 C1 C6 C5 0.1(5) . . . .
C7 C1 C6 C5 179.7(3) . . . .
C2 C1 C7 O2 177.2(3) . . . .
C6 C1 C7 O2 -2.4(5) . . . .
C2 C1 C7 O1 -2.9(4) . . . .
C6 C1 C7 O1 177.5(3) . . . .
